data_4001384
loop_
_publ_author_name
'Chandler, Brett D.'
'Yu, Joanne O.'
'Cramb, David T.'
'Shimizu, George K. H.'

_publ_section_title
;
 Series of Lanthanide-Alkali Metal-Organic Frameworks Exhibiting
 Luminescence and Permanent Microporosity
;
_journal_issue 18
_journal_name_full 'Chemistry of Materials'
_journal_page_first 4467
_journal_paper_doi 10.1021/cm070930i
_journal_volume 19
_journal_year 2007
_chemical_formula_moiety 'C40 H24 Cl Dy N8 Na6 O38 S8, 4(O1.05), O2, O, 1.8(O)'
_chemical_formula_sum 'C40 H24 Cl Dy N8 Na6 O47 S8'
_chemical_formula_weight 1961.12
_chemical_name_common
;catena-(tetrakis(4,4'-Disulfo-2,2'-bipyridine N,N'-dioxide)-
di-aqua-hexa-sodium-dysprosium chloride clathrate hydrate)
;
_chemical_name_systematic
;catena-(tetrakis(4,4'-Disulfo-2,2'-bipyridine N,N'-dioxide)-
di-aqua-hexa-sodium-dysprosium chloride clathrate hydrate)
;
_space_group_IT_number 81
_symmetry_cell_setting tetragonal
_symmetry_Int_Tables_number 81
_symmetry_space_group_name_Hall 'P -4'
_symmetry_space_group_name_H-M 'P -4'
_atom_sites_solution_hydrogens geom
_atom_sites_solution_primary direct
_atom_sites_solution_secondary difmap
_audit_creation_method SHELXL-97
_cell_angle_alpha 90.000
_cell_angle_beta 90.000
_cell_angle_gamma 90.000
_cell_formula_units_Z 1
_cell_length_a 12.213(5)
_cell_length_b 12.213(5)
_cell_length_c 12.345(5)
_cell_measurement_reflns_used 7831
_cell_measurement_temperature 123(2)
_cell_measurement_theta_max 27.485
_cell_measurement_theta_min 0.407
_cell_volume 1841.3(13)
_computing_cell_refinement 'HKL Scalepack (Otwinowski & Minor 1997)'
_computing_data_collection 'Collect (Nonius BV, 1997-2000)'
_computing_data_reduction 'HKL Denzo and Scalepack (Otwinowski & Minor 19'
_computing_structure_refinement 'SHELXL-97 (Sheldrick, 1997)'
_computing_structure_solution 'SHELXS-97 (Sheldrick, 1990)'
_diffrn_ambient_temperature 123
_diffrn_detector_area_resol_mean 9
_diffrn_measured_fraction_theta_full 0.996
_diffrn_measured_fraction_theta_max 0.996
_diffrn_measurement_device_type KappaCCD
_diffrn_measurement_method 'CCD rotation images, thick slices'
_diffrn_radiation_monochromator graphite
_diffrn_radiation_type MoK\a
_diffrn_radiation_wavelength 0.71069
_diffrn_reflns_av_R_equivalents 0.0549
_diffrn_reflns_av_sigmaI/netI 0.0413
_diffrn_reflns_limit_h_max 15
_diffrn_reflns_limit_h_min -15
_diffrn_reflns_limit_k_max 15
_diffrn_reflns_limit_k_min -15
_diffrn_reflns_limit_l_max 15
_diffrn_reflns_limit_l_min -15
_diffrn_reflns_number 15484
_diffrn_reflns_theta_full 27.45
_diffrn_reflns_theta_max 27.45
_diffrn_reflns_theta_min 3.70
_diffrn_source 'fine-focus sealed tube'
_exptl_absorpt_coefficient_mu 1.422
_exptl_absorpt_correction_type none
_exptl_crystal_colour Yellow
_exptl_crystal_density_diffrn 1.768
_exptl_crystal_density_method 'not measured'
_exptl_crystal_description Block
_exptl_crystal_F_000 973
_exptl_crystal_size_max 0.342
_exptl_crystal_size_mid 0.22
_exptl_crystal_size_min 0.088
_refine_diff_density_max 1.934
_refine_diff_density_min -0.853
_refine_diff_density_rms 0.126
_refine_ls_abs_structure_details 'Flack H D (1983), Acta Cryst. A39, 876-881'
_refine_ls_abs_structure_Flack -0.007(9)
_refine_ls_extinction_coef 0.0139(14)
_refine_ls_extinction_expression Fc^*^=kFc[1+0.001xFc^2^\l^3^/sin(2\q)]^-1/4^
_refine_ls_extinction_method SHELXL
_refine_ls_goodness_of_fit_ref 1.053
_refine_ls_hydrogen_treatment constr
_refine_ls_matrix_type full
_refine_ls_number_parameters 243
_refine_ls_number_reflns 4227
_refine_ls_number_restraints 0
_refine_ls_restrained_S_all 1.053
_refine_ls_R_factor_all 0.0450
_refine_ls_R_factor_gt 0.0405
_refine_ls_shift/su_max 0.000
_refine_ls_shift/su_mean 0.000
_refine_ls_structure_factor_coef Fsqd
_refine_ls_weighting_details 'calc w=1/[\s^2^(Fo^2^)+(0.0709P)^2^+1.3547P] where P=(Fo^2^+2Fc^2^)/3'
_refine_ls_weighting_scheme calc
_refine_ls_wR_factor_gt 0.1034
_refine_ls_wR_factor_ref 0.1061
_reflns_number_gt 3981
_reflns_number_total 4227
_reflns_threshold_expression >2sigma(I)
_cod_data_source_file cm070930isi20070403_025812.cif
_cod_data_source_block import
_cod_database_code 4001384

loop_
_symmetry_equiv_pos_as_xyz
'x, y, z'
'-x, -y, z'
'y, -x, -z'
'-y, x, -z'

loop_
_atom_site_label
_atom_site_type_symbol
_atom_site_fract_x
_atom_site_fract_y
_atom_site_fract_z
_atom_site_U_iso_or_equiv
_atom_site_adp_type
_atom_site_occupancy
_atom_site_symmetry_multiplicity
_atom_site_calc_flag
_atom_site_refinement_flags
_atom_site_disorder_assembly
_atom_site_disorder_group
C1 C 0.7644(4) 0.8696(4) 0.8204(4) 0.0255(10) Uani 1 1 d . . .
H1 H 0.7206 0.8952 0.8766 0.031 Uiso 1 1 calc R . .
C2 C 0.7224(4) 0.8633(4) 0.7179(4) 0.0259(10) Uani 1 1 d . . .
H2 H 0.6496 0.8814 0.7051 0.031 Uiso 1 1 calc R . .
C3 C 0.7890(4) 0.8297(4) 0.6336(4) 0.0212(9) Uani 1 1 d . A .
C4 C 0.8964(4) 0.7998(4) 0.6545(4) 0.0202(9) Uani 1 1 d . . .
H4 H 0.9418 0.7761 0.5988 0.024 Uiso 1 1 calc R . .
C5 C 0.9349(4) 0.8058(4) 0.7599(3) 0.0178(8) Uani 1 1 d . . .
C6 C 1.0445(4) 0.7642(4) 0.7875(3) 0.0189(8) Uani 1 1 d . . .
C7 C 1.0730(4) 0.6569(4) 0.7623(4) 0.0209(9) Uani 1 1 d . . .
H7 H 1.0208 0.6095 0.7339 0.025 Uiso 1 1 calc R . .
C8 C 1.1789(4) 0.6206(4) 0.7793(4) 0.0229(9) Uani 1 1 d . . .
C9 C 1.2542(4) 0.6914(4) 0.8248(4) 0.0249(10) Uani 1 1 d . . .
H9 H 1.3252 0.6677 0.8386 0.030 Uiso 1 1 calc R . .
C10 C 1.2240(4) 0.7974(4) 0.8497(4) 0.0237(9) Uani 1 1 d . . .
H10 H 1.2748 0.8448 0.8805 0.028 Uiso 1 1 calc R . .
N1 N 0.8674(3) 0.8396(3) 0.8409(3) 0.0185(8) Uani 1 1 d . . .
N2 N 1.1219(3) 0.8325(3) 0.8300(3) 0.0177(8) Uani 1 1 d . . .
O1 O 0.9051(3) 0.8453(3) 0.9417(2) 0.0195(6) Uani 1 1 d . . .
O2 O 1.0963(3) 0.9355(2) 0.8474(2) 0.0193(6) Uani 1 1 d . . .
O3 O 0.6695(3) 0.9152(3) 0.4864(4) 0.0321(9) Uani 1 1 d . A .
O4 O 0.6685(3) 0.7177(3) 0.5026(5) 0.0363(7) Uani 1 1 d . A .
O5 O 0.8270(3) 0.8089(3) 0.4276(3) 0.0308(8) Uani 1 1 d . A .
O6 O 1.1428(3) 0.4588(3) 0.6512(3) 0.0331(8) Uani 1 1 d . . .
O7 O 1.1935(4) 0.4174(3) 0.8342(3) 0.0481(11) Uani 1 1 d . . .
O8 O 1.3270(4) 0.4903(4) 0.7085(6) 0.0586(17) Uani 1 1 d . . .
Na1 Na 0.5000 1.0000 0.4879(3) 0.0420(8) Uani 1 2 d S . .
Na2 Na 0.7205(4) 0.5283(3) 0.4954(5) 0.1015(14) Uani 1 1 d . . .
S1 S 0.73480(8) 0.81708(8) 0.50002(16) 0.0231(2) Uani 1 1 d . . .
S2 S 1.21337(10) 0.48466(10) 0.74094(10) 0.0271(3) Uani 1 1 d . . .
Dy1 Dy 1.0000 1.0000 1.0000 0.01651(13) Uani 1 4 d S . .
Cl1 Cl 0.5000 0.5000 0.5000 0.393(14) Uani 1 4 d S . .
O1S O 0.4165(4) 0.8831(4) 0.6176(4) 0.0514(11) Uiso 1 1 d . A 1
O2S O 0.4762(12) 0.9570(11) 0.8232(11) 0.086(4) Uiso 0.50 1 d P . 1
O3S O 1.1422(14) 0.4859(13) 1.0592(13) 0.089(4) Uiso 0.50 1 d P B 1
O4S O 0.6563(8) 0.5112(8) 0.3197(8) 0.043(2) Uiso 0.50 1 d P C 1
O5S O 0.5000 0.5000 0.0000 0.50(5) Uiso 1 4 d S D 1
O7S O 1.2142(17) 0.4969(14) 1.0398(13) 0.118(5) Uiso 0.55 1 d P B 1
O6S O 0.6489(18) 0.4467(18) 0.1368(18) 0.118(6) Uiso 0.45 1 d P E 1

loop_
_atom_site_aniso_label
_atom_site_aniso_U_11
_atom_site_aniso_U_22
_atom_site_aniso_U_33
_atom_site_aniso_U_23
_atom_site_aniso_U_13
_atom_site_aniso_U_12
C1 0.024(3) 0.027(3) 0.025(2) -0.0044(19) 0.0005(19) 0.003(2)
C2 0.016(2) 0.035(3) 0.026(2) -0.002(2) -0.0049(17) 0.0017(19)
C3 0.022(2) 0.020(2) 0.021(2) 0.0009(17) -0.0010(17) -0.0020(17)
C4 0.021(2) 0.022(2) 0.017(2) -0.0011(16) -0.0002(17) 0.0020(17)
C5 0.019(2) 0.017(2) 0.017(2) 0.0008(16) -0.0002(16) 0.0012(16)
C6 0.021(2) 0.021(2) 0.0146(19) -0.0006(16) -0.0001(16) -0.0004(17)
C7 0.021(2) 0.022(2) 0.019(2) 0.0014(17) 0.0010(16) -0.0005(17)
C8 0.024(2) 0.021(2) 0.024(2) 0.0070(18) 0.0016(18) 0.0037(18)
C9 0.020(2) 0.026(2) 0.029(2) -0.0013(19) -0.0020(18) 0.0016(18)
C10 0.019(2) 0.025(2) 0.027(2) -0.0015(18) -0.0043(17) -0.0054(18)
N1 0.020(2) 0.019(2) 0.0169(18) -0.0010(15) -0.0029(15) -0.0017(16)
N2 0.025(2) 0.018(2) 0.0105(17) -0.0030(15) -0.0005(14) 0.0013(16)
O1 0.0234(16) 0.0220(16) 0.0131(14) -0.0015(12) -0.0031(12) -0.0051(12)
O2 0.0233(16) 0.0166(15) 0.0178(14) -0.0022(11) 0.0018(12) 0.0026(12)
O3 0.0271(16) 0.0377(18) 0.032(2) 0.0040(18) -0.0061(17) 0.0066(13)
O4 0.0413(18) 0.0372(17) 0.0305(16) 0.000(3) -0.011(3) -0.0137(14)
O5 0.034(2) 0.039(2) 0.0187(17) 0.0019(14) -0.0023(14) 0.0028(16)
O6 0.049(2) 0.0232(18) 0.0271(18) -0.0017(14) -0.0016(16) 0.0012(16)
O7 0.081(3) 0.025(2) 0.039(2) 0.0060(17) -0.016(2) 0.000(2)
O8 0.026(2) 0.030(2) 0.120(5) -0.023(3) 0.024(3) 0.0037(17)
Na1 0.0234(12) 0.074(2) 0.0286(19) 0.000 0.000 0.0114(12)
Na2 0.155(4) 0.0460(15) 0.103(3) -0.004(3) -0.056(4) 0.0100(18)
S1 0.0223(4) 0.0288(5) 0.0182(4) 0.0014(7) -0.0042(7) -0.0010(3)
S2 0.0235(6) 0.0188(5) 0.0391(7) 0.0005(5) 0.0025(5) 0.0035(4)
Dy1 0.01819(15) 0.01819(15) 0.01314(18) 0.000 0.000 0.000
Cl1 0.362(19) 0.362(19) 0.45(4) 0.000 0.000 0.000

loop_
_atom_type_symbol
_atom_type_description
_atom_type_scat_dispersion_real
_atom_type_scat_dispersion_imag
_atom_type_scat_source
C C 0.0033 0.0016 'International Tables Vol C Tables 4.2.6.8 and 6.1.1.4'
H H 0.0000 0.0000 'International Tables Vol C Tables 4.2.6.8 and 6.1.1.4'
N N 0.0061 0.0033 'International Tables Vol C Tables 4.2.6.8 and 6.1.1.4'
O O 0.0106 0.0060 'International Tables Vol C Tables 4.2.6.8 and 6.1.1.4'
Na Na 0.0362 0.0249 'International Tables Vol C Tables 4.2.6.8 and 6.1.1.4'
S S 0.1246 0.1234 'International Tables Vol C Tables 4.2.6.8 and 6.1.1.4'
Dy Dy -0.1892 4.4098 'International Tables Vol C Tables 4.2.6.8 and 6.1.1.4'
Cl Cl 0.1484 0.1585 'International Tables Vol C Tables 4.2.6.8 and 6.1.1.4'

loop_
_geom_angle_atom_site_label_1
_geom_angle_atom_site_label_2
_geom_angle_atom_site_label_3
_geom_angle
_geom_angle_site_symmetry_1
_geom_angle_site_symmetry_3
N1 C1 C2 120.9(5) . .
N1 C1 H1 119.5 . .
C2 C1 H1 119.5 . .
C1 C2 C3 119.5(4) . .
C1 C2 H2 120.3 . .
C3 C2 H2 120.3 . .
C2 C3 C4 119.6(4) . .
C2 C3 S1 120.2(4) . .
C4 C3 S1 120.0(4) . .
C5 C4 C3 118.9(4) . .
C5 C4 H4 120.6 . .
C3 C4 H4 120.6 . .
N1 C5 C4 120.0(4) . .
N1 C5 C6 119.1(4) . .
C4 C5 C6 120.5(4) . .
N2 C6 C7 119.2(4) . .
N2 C6 C5 120.5(4) . .
C7 C6 C5 120.1(4) . .
C8 C7 C6 120.1(4) . .
C8 C7 H7 119.9 . .
C6 C7 H7 119.9 . .
C9 C8 C7 118.9(4) . .
C9 C8 S2 122.4(4) . .
C7 C8 S2 118.7(4) . .
C8 C9 C10 120.0(4) . .
C8 C9 H9 120.0 . .
C10 C9 H9 120.0 . .
N2 C10 C9 120.5(4) . .
N2 C10 H10 119.7 . .
C9 C10 H10 119.7 . .
O1 N1 C1 119.3(4) . .
O1 N1 C5 119.6(4) . .
C1 N1 C5 121.1(4) . .
O2 N2 C10 119.9(4) . .
O2 N2 C6 118.8(4) . .
C10 N2 C6 121.2(4) . .
N1 O1 Dy1 120.3(2) . .
N2 O2 Dy1 124.7(2) . .
S1 O3 Na1 149.5(2) . .
S1 O4 Na2 130.8(2) . .
S1 O4 Na2 122.9(2) . 4_656
Na2 O4 Na2 106.2(3) . 4_656
S2 O6 Na1 154.6(2) . 3_566
S2 O6 Na2 100.1(3) . 2_765
Na1 O6 Na2 85.8(2) 3_566 2_765
S2 O8 Na2 93.4(3) . 2_765
O3 Na1 O3 179.1(3) 2_675 .
O3 Na1 O1S 96.89(18) 2_675 2_675
O3 Na1 O1S 83.70(17) . 2_675
O3 Na1 O1S 83.70(17) 2_675 .
O3 Na1 O1S 96.89(18) . .
O1S Na1 O1S 95.2(3) 2_675 .
O3 Na1 O6 82.09(15) 2_675 4_656
O3 Na1 O6 97.31(16) . 4_656
O1S Na1 O6 87.55(15) 2_675 4_656
O1S Na1 O6 165.75(14) . 4_656
O3 Na1 O6 97.31(16) 2_675 3_576
O3 Na1 O6 82.09(15) . 3_576
O1S Na1 O6 165.75(14) 2_675 3_576
O1S Na1 O6 87.55(15) . 3_576
O6 Na1 O6 93.2(2) 4_656 3_576
O3 Na1 Na2 69.26(11) 2_675 3_576
O3 Na1 Na2 110.80(11) . 3_576
O1S Na1 Na2 47.11(16) 2_675 3_576
O1S Na1 Na2 126.83(19) . 3_576
O6 Na1 Na2 47.76(14) 4_656 3_576
O6 Na1 Na2 139.02(19) 3_576 3_576
O3 Na1 Na2 110.79(11) 2_675 4_656
O3 Na1 Na2 69.26(11) . 4_656
O1S Na1 Na2 126.83(19) 2_675 4_656
O1S Na1 Na2 47.11(16) . 4_656
O6 Na1 Na2 139.02(19) 4_656 4_656
O6 Na1 Na2 47.76(14) 3_576 4_656
Na2 Na1 Na2 173.1(2) 3_576 4_656
O4S Na2 O4 91.8(3) . .
O4S Na2 O4 85.1(3) . 3_566
O4 Na2 O4 163.6(3) . 3_566
O4S Na2 O1S 76.8(3) . 3_566
O4 Na2 O1S 88.3(2) . 3_566
O4 Na2 O1S 106.5(2) 3_566 3_566
O4S Na2 O6 158.9(4) . 2_765
O4 Na2 O6 94.9(2) . 2_765
O4 Na2 O6 93.6(2) 3_566 2_765
O1S Na2 O6 83.4(2) 3_566 2_765
O4S Na2 O8 146.2(3) . 2_765
O4 Na2 O8 89.3(2) . 2_765
O4 Na2 O8 84.4(2) 3_566 2_765
O1S Na2 O8 136.9(2) 3_566 2_765
O6 Na2 O8 53.97(18) 2_765 2_765
O4S Na2 Cl1 70.9(3) . .
O4 Na2 Cl1 81.92(15) . .
O4 Na2 Cl1 81.88(15) 3_566 .
O1S Na2 Cl1 145.8(2) 3_566 .
O6 Na2 Cl1 129.8(3) 2_765 .
O8 Na2 Cl1 75.89(19) 2_765 .
O4S Na2 S2 170.6(3) . 2_765
O4 Na2 S2 94.6(2) . 2_765
O4 Na2 S2 86.7(2) 3_566 2_765
O1S Na2 S2 110.19(19) 3_566 2_765
O6 Na2 S2 26.79(11) 2_765 2_765
O8 Na2 S2 27.35(11) 2_765 2_765
Cl1 Na2 S2 103.2(2) . 2_765
O4S Na2 Na1 112.5(3) . 3_566
O4 Na2 Na1 110.93(16) . 3_566
O4 Na2 Na1 85.00(14) 3_566 3_566
O1S Na2 Na1 43.72(15) 3_566 3_566
O6 Na2 Na1 46.46(14) 2_765 3_566
O8 Na2 Na1 98.39(17) 2_765 3_566
Cl1 Na2 Na1 166.12(14) . 3_566
S2 Na2 Na1 71.42(11) 2_765 3_566
O4S Na2 Na2 79.3(3) . 4_656
O4 Na2 Na2 36.94(15) . 4_656
O4 Na2 Na2 126.84(15) 3_566 4_656
O1S Na2 Na2 118.5(2) 3_566 4_656
O6 Na2 Na2 117.2(3) 2_765 4_656
O8 Na2 Na2 81.5(2) 2_765 4_656
Cl1 Na2 Na2 44.988(2) . 4_656
S2 Na2 Na2 101.9(2) 2_765 4_656
Na1 Na2 Na2 147.69(12) 3_566 4_656
O4S Na2 Na2 75.5(3) . 3_566
O4 Na2 Na2 126.83(16) . 3_566
O4 Na2 Na2 36.90(15) 3_566 3_566
O1S Na2 Na2 135.2(3) 3_566 3_566
O6 Na2 Na2 115.2(3) 2_765 3_566
O8 Na2 Na2 76.9(2) 2_765 3_566
Cl1 Na2 Na2 44.987(2) . 3_566
S2 Na2 Na2 95.1(2) 2_765 3_566
Na1 Na2 Na2 121.71(12) 3_566 3_566
Na2 Na2 Na2 89.950(12) 4_656 3_566
O5 S1 O3 114.6(2) . .
O5 S1 O4 112.9(3) . .
O3 S1 O4 112.6(2) . .
O5 S1 C3 106.8(2) . .
O3 S1 C3 103.9(2) . .
O4 S1 C3 104.9(3) . .
O7 S2 O6 113.0(3) . .
O7 S2 O8 114.3(3) . .
O6 S2 O8 111.9(3) . .
O7 S2 C8 106.3(2) . .
O6 S2 C8 105.6(2) . .
O8 S2 C8 104.9(2) . .
O7 S2 Na2 142.1(2) . 2_765
O6 S2 Na2 53.12(19) . 2_765
O8 S2 Na2 59.2(3) . 2_765
C8 S2 Na2 111.41(16) . 2_765
O1 Dy1 O1 95.47(4) . 3_577
O1 Dy1 O1 144.04(14) . 2_775
O1 Dy1 O1 95.47(4) 3_577 2_775
O1 Dy1 O1 95.47(4) . 4_757
O1 Dy1 O1 144.04(14) 3_577 4_757
O1 Dy1 O1 95.47(4) 2_775 4_757
O1 Dy1 O2 74.35(11) . .
O1 Dy1 O2 144.84(10) 3_577 .
O1 Dy1 O2 77.06(11) 2_775 .
O1 Dy1 O2 71.10(11) 4_757 .
O1 Dy1 O2 77.05(11) . 2_775
O1 Dy1 O2 71.10(11) 3_577 2_775
O1 Dy1 O2 74.36(11) 2_775 2_775
O1 Dy1 O2 144.84(10) 4_757 2_775
O2 Dy1 O2 73.81(15) . 2_775
O1 Dy1 O2 144.84(10) . 4_757
O1 Dy1 O2 77.05(11) 3_577 4_757
O1 Dy1 O2 71.10(11) 2_775 4_757
O1 Dy1 O2 74.36(11) 4_757 4_757
O2 Dy1 O2 129.75(10) . 4_757
O2 Dy1 O2 129.75(10) 2_775 4_757
O1 Dy1 O2 71.10(11) . 3_577
O1 Dy1 O2 74.36(11) 3_577 3_577
O1 Dy1 O2 144.84(10) 2_775 3_577
O1 Dy1 O2 77.05(11) 4_757 3_577
O2 Dy1 O2 129.74(10) . 3_577
O2 Dy1 O2 129.75(10) 2_775 3_577
O2 Dy1 O2 73.81(15) 4_757 3_577
Na2 Cl1 Na2 90.024(7) 4_656 .
Na2 Cl1 Na2 90.026(6) 4_656 2_665
Na2 Cl1 Na2 177.6(3) . 2_665
Na2 Cl1 Na2 177.6(3) 4_656 3_566
Na2 Cl1 Na2 90.026(6) . 3_566
Na2 Cl1 Na2 90.025(6) 2_665 3_566
Na1 O1S Na2 89.2(2) . 4_656

loop_
_geom_bond_atom_site_label_1
_geom_bond_atom_site_label_2
_geom_bond_distance
_geom_bond_site_symmetry_2
C1 N1 1.334(7) .
C1 C2 1.367(7) .
C1 H1 0.9300 .
C2 C3 1.384(7) .
C2 H2 0.9300 .
C3 C4 1.386(7) .
C3 S1 1.784(5) .
C4 C5 1.386(6) .
C4 H4 0.9300 .
C5 N1 1.360(6) .
C5 C6 1.471(6) .
C6 N2 1.366(6) .
C6 C7 1.391(6) .
C7 C8 1.383(7) .
C7 H7 0.9300 .
C8 C9 1.381(7) .
C8 S2 1.777(5) .
C9 C10 1.381(7) .
C9 H9 0.9300 .
C10 N2 1.340(6) .
C10 H10 0.9300 .
N1 O1 1.329(5) .
N2 O2 1.314(5) .
O1 Dy1 2.330(3) .
O2 Dy1 2.357(3) .
O3 S1 1.450(4) .
O3 Na1 2.314(3) .
O4 S1 1.459(3) .
O4 Na2 2.401(5) .
O4 Na2 2.403(5) 4_656
O5 S1 1.441(4) .
O6 S2 1.438(4) .
O6 Na1 2.499(5) 3_566
O6 Na2 2.552(6) 2_765
O7 S2 1.435(4) .
O8 S2 1.446(5) .
O8 Na2 2.704(10) 2_765
Na1 O3 2.314(3) 2_675
Na1 O1S 2.376(6) 2_675
Na1 O1S 2.376(6) .
Na1 O6 2.499(5) 4_656
Na1 O6 2.499(5) 3_576
Na1 Na2 3.437(5) 3_576
Na1 Na2 3.438(5) 4_656
Na2 O4S 2.315(11) .
Na2 O4 2.403(5) 3_566
Na2 O1S 2.519(8) 3_566
Na2 O6 2.552(6) 2_765
Na2 O8 2.704(10) 2_765
Na2 Cl1 2.715(5) .
Na2 S2 3.141(6) 2_765
Na2 Na1 3.438(5) 3_566
Na2 Na2 3.841(7) 4_656
Na2 Na2 3.841(7) 3_566
S2 Na2 3.141(6) 2_765
Dy1 O1 2.330(3) 3_577
Dy1 O1 2.330(3) 2_775
Dy1 O1 2.330(3) 4_757
Dy1 O2 2.357(3) 2_775
Dy1 O2 2.357(3) 4_757
Dy1 O2 2.357(3) 3_577
Cl1 Na2 2.715(5) 4_656
Cl1 Na2 2.715(5) 2_665
Cl1 Na2 2.715(5) 3_566
O1S Na2 2.519(8) 4_656
O2S O2S 1.20(3) 2_675
O3S O7S 0.92(2) .

loop_
_geom_torsion_atom_site_label_1
_geom_torsion_atom_site_label_2
_geom_torsion_atom_site_label_3
_geom_torsion_atom_site_label_4
_geom_torsion
_geom_torsion_site_symmetry_1
_geom_torsion_site_symmetry_4
N1 C1 C2 C3 -2.8(8) . .
C1 C2 C3 C4 1.9(7) . .
C1 C2 C3 S1 178.2(4) . .
C2 C3 C4 C5 -0.9(7) . .
S1 C3 C4 C5 -177.2(3) . .
C3 C4 C5 N1 0.7(7) . .
C3 C4 C5 C6 173.6(4) . .
N1 C5 C6 N2 -67.0(6) . .
C4 C5 C6 N2 119.9(5) . .
N1 C5 C6 C7 118.3(5) . .
C4 C5 C6 C7 -54.8(6) . .
N2 C6 C7 C8 -0.6(6) . .
C5 C6 C7 C8 174.2(4) . .
C6 C7 C8 C9 2.1(7) . .
C6 C7 C8 S2 -177.5(3) . .
C7 C8 C9 C10 -1.7(7) . .
S2 C8 C9 C10 177.8(4) . .
C8 C9 C10 N2 -0.1(7) . .
C2 C1 N1 O1 -179.1(4) . .
C2 C1 N1 C5 2.6(7) . .
C4 C5 N1 O1 -179.9(4) . .
C6 C5 N1 O1 7.1(6) . .
C4 C5 N1 C1 -1.5(7) . .
C6 C5 N1 C1 -174.6(4) . .
C9 C10 N2 O2 -175.5(4) . .
C9 C10 N2 C6 1.7(7) . .
C7 C6 N2 O2 175.8(4) . .
C5 C6 N2 O2 1.1(6) . .
C7 C6 N2 C10 -1.4(6) . .
C5 C6 N2 C10 -176.1(4) . .
C1 N1 O1 Dy1 -94.4(4) . .
C5 N1 O1 Dy1 84.0(4) . .
C10 N2 O2 Dy1 -101.4(4) . .
C6 N2 O2 Dy1 81.3(4) . .
S1 O3 Na1 O3 -103.8(7) . 2_675
S1 O3 Na1 O1S 123.3(6) . 2_675
S1 O3 Na1 O1S 28.8(6) . .
S1 O3 Na1 O6 -150.0(6) . 4_656
S1 O3 Na1 O6 -57.8(6) . 3_576
S1 O3 Na1 Na2 162.6(5) . 3_576
S1 O3 Na1 Na2 -10.1(6) . 4_656
S1 O4 Na2 O4S -107.0(5) . .
Na2 O4 Na2 O4S 69.5(3) 4_656 .
S1 O4 Na2 O4 174.1(10) . 3_566
Na2 O4 Na2 O4 -9.4(9) 4_656 3_566
S1 O4 Na2 O1S -30.2(5) . 3_566
Na2 O4 Na2 O1S 146.3(3) 4_656 3_566
S1 O4 Na2 O6 53.0(5) . 2_765
Na2 O4 Na2 O6 -130.5(3) 4_656 2_765
S1 O4 Na2 O8 106.7(5) . 2_765
Na2 O4 Na2 O8 -76.8(3) 4_656 2_765
S1 O4 Na2 Cl1 -177.4(5) . .
Na2 O4 Na2 Cl1 -0.91(17) 4_656 .
S1 O4 Na2 S2 79.9(5) . 2_765
Na2 O4 Na2 S2 -103.6(3) 4_656 2_765
S1 O4 Na2 Na1 8.0(6) . 3_566
Na2 O4 Na2 Na1 -175.5(3) 4_656 3_566
S1 O4 Na2 Na2 -176.5(6) . 4_656
S1 O4 Na2 Na2 179.8(4) . 3_566
Na2 O4 Na2 Na2 -3.7(4) 4_656 3_566
Na1 O3 S1 O5 144.6(5) . .
Na1 O3 S1 O4 13.7(7) . .
Na1 O3 S1 C3 -99.3(6) . .
Na2 O4 S1 O5 37.7(5) . .
Na2 O4 S1 O5 -138.3(4) 4_656 .
Na2 O4 S1 O3 169.4(4) . .
Na2 O4 S1 O3 -6.6(5) 4_656 .
Na2 O4 S1 C3 -78.3(5) . .
Na2 O4 S1 C3 105.7(4) 4_656 .
C2 C3 S1 O5 165.6(4) . .
C4 C3 S1 O5 -18.2(4) . .
C2 C3 S1 O3 44.1(5) . .
C4 C3 S1 O3 -139.7(4) . .
C2 C3 S1 O4 -74.3(4) . .
C4 C3 S1 O4 101.9(4) . .
Na1 O6 S2 O7 119.6(6) 3_566 .
Na2 O6 S2 O7 -138.8(2) 2_765 .
Na1 O6 S2 O8 -109.7(6) 3_566 .
Na2 O6 S2 O8 -8.2(3) 2_765 .
Na1 O6 S2 C8 3.8(6) 3_566 .
Na2 O6 S2 C8 105.3(2) 2_765 .
Na1 O6 S2 Na2 -101.5(6) 3_566 2_765
Na2 O8 S2 O7 137.6(2) 2_765 .
Na2 O8 S2 O6 7.6(3) 2_765 .
Na2 O8 S2 C8 -106.3(2) 2_765 .
C9 C8 S2 O7 89.6(5) . .
C7 C8 S2 O7 -90.8(4) . .
C9 C8 S2 O6 -150.1(4) . .
C7 C8 S2 O6 29.5(4) . .
C9 C8 S2 O8 -31.8(5) . .
C7 C8 S2 O8 147.8(4) . .
C9 C8 S2 Na2 -94.2(4) . 2_765
C7 C8 S2 Na2 85.4(4) . 2_765
N1 O1 Dy1 O1 89.1(3) . 3_577
N1 O1 Dy1 O1 -18.0(3) . 2_775
N1 O1 Dy1 O1 -125.2(3) . 4_757
N1 O1 Dy1 O2 -56.6(3) . .
N1 O1 Dy1 O2 20.0(3) . 2_775
N1 O1 Dy1 O2 164.4(3) . 4_757
N1 O1 Dy1 O2 160.5(3) . 3_577
N2 O2 Dy1 O1 -45.6(3) . .
N2 O2 Dy1 O1 -122.5(3) . 3_577
N2 O2 Dy1 O1 156.5(3) . 2_775
N2 O2 Dy1 O1 56.0(3) . 4_757
N2 O2 Dy1 O2 -126.3(4) . 2_775
N2 O2 Dy1 O2 105.1(4) . 4_757
N2 O2 Dy1 O2 2.4(3) . 3_577
O4S Na2 Cl1 Na2 -94.0(3) . 4_656
O4 Na2 Cl1 Na2 0.78(14) . 4_656
O4 Na2 Cl1 Na2 178.4(3) 3_566 4_656
O1S Na2 Cl1 Na2 -74.1(3) 3_566 4_656
O6 Na2 Cl1 Na2 90.4(2) 2_765 4_656
O8 Na2 Cl1 Na2 92.09(18) 2_765 4_656
S2 Na2 Cl1 Na2 93.66(16) 2_765 4_656
Na1 Na2 Cl1 Na2 159.2(11) 3_566 4_656
Na2 Na2 Cl1 Na2 177.6(3) 3_566 4_656
O4S Na2 Cl1 Na2 -2.8(3) . 2_665
O4 Na2 Cl1 Na2 91.97(19) . 2_665
O4 Na2 Cl1 Na2 -90.44(19) 3_566 2_665
O1S Na2 Cl1 Na2 17.1(3) 3_566 2_665
O6 Na2 Cl1 Na2 -178.37(19) 2_765 2_665
O8 Na2 Cl1 Na2 -176.72(12) 2_765 2_665
S2 Na2 Cl1 Na2 -175.14(8) 2_765 2_665
Na1 Na2 Cl1 Na2 -109.6(9) 3_566 2_665
Na2 Na2 Cl1 Na2 91.19(13) 4_656 2_665
Na2 Na2 Cl1 Na2 -91.22(12) 3_566 2_665
O4S Na2 Cl1 Na2 88.4(3) . 3_566
O4 Na2 Cl1 Na2 -176.8(3) . 3_566
O4 Na2 Cl1 Na2 0.77(14) 3_566 3_566
O1S Na2 Cl1 Na2 108.3(4) 3_566 3_566
O6 Na2 Cl1 Na2 -87.2(2) 2_765 3_566
O8 Na2 Cl1 Na2 -85.50(17) 2_765 3_566
S2 Na2 Cl1 Na2 -83.93(14) 2_765 3_566
Na1 Na2 Cl1 Na2 -18.4(8) 3_566 3_566
Na2 Na2 Cl1 Na2 -177.6(3) 4_656 3_566
O3 Na1 O1S Na2 126.2(2) 2_675 4_656
O3 Na1 O1S Na2 -53.2(2) . 4_656
O1S Na1 O1S Na2 -137.5(2) 2_675 4_656
O6 Na1 O1S Na2 121.9(8) 4_656 4_656
O6 Na1 O1S Na2 28.53(18) 3_576 4_656
Na2 Na1 O1S Na2 -175.69(15) 3_576 4_656
